data_2231183
loop_
_publ_author_name
'Rong, Tao'

_publ_section_title
;
 <i>catena</i>-Poly[tris(2,4,6-trimethylanilinium)
 [(tetrachloridocadmium)-\m-chlorido]]
;
_journal_coeditor_code JH2312
_journal_issue 8
_journal_name_full 'Acta Crystallographica Section E'
_journal_page_first m1139
_journal_paper_doi 10.1107/S1600536811028650
_journal_volume 67
_journal_year 2011
_chemical_formula_iupac '(C9 H14 N)3 [Cd Cl5]'
_chemical_formula_moiety '3(C9 H14 N +), Cd Cl5 3-'
_chemical_formula_sum 'C27 H42 Cd Cl5 N3'
_chemical_formula_weight 698.29
_chemical_name_systematic
;
<i>catena</i>-Poly[tris(2,4,6-trimethylanilinium)
[(tetrachloridocadmium)-\m-chlorido]]
;
_space_group_IT_number 19
_symmetry_cell_setting orthorhombic
_symmetry_space_group_name_Hall 'P 2ac 2ab'
_symmetry_space_group_name_H-M 'P 21 21 21'
_atom_sites_solution_hydrogens geom
_atom_sites_solution_primary direct
_atom_sites_solution_secondary difmap
_audit_creation_method SHELXL-97
_cell_angle_alpha 90.00
_cell_angle_beta 90.00
_cell_angle_gamma 90.00
_cell_formula_units_Z 4
_cell_length_a 10.729(2)
_cell_length_b 16.430(3)
_cell_length_c 17.996(4)
_cell_measurement_reflns_used 7271
_cell_measurement_temperature 293(2)
_cell_measurement_theta_max 27.48
_cell_measurement_theta_min 3.12
_cell_volume 3172.3(11)
_computing_cell_refinement 'CrystalClear (Rigaku, 2005)'
_computing_data_collection 'CrystalClear (Rigaku, 2005)'
_computing_data_reduction 'CrystalClear (Rigaku, 2005)'
_computing_molecular_graphics 'DIAMOND (Brandenburg & Putz, 2005)'
_computing_publication_material 'SHELXL97 (Sheldrick, 2008)'
_computing_structure_refinement 'SHELXL97 (Sheldrick, 2008)'
_computing_structure_solution 'SHELXS97 (Sheldrick, 2008)'
_diffrn_ambient_temperature 293(2)
_diffrn_detector_area_resol_mean 13.6612
_diffrn_measured_fraction_theta_full 0.998
_diffrn_measured_fraction_theta_max 0.998
_diffrn_measurement_device_type 'Rigaku SCXmini diffractometer'
_diffrn_measurement_method CCD_Profile_fitting
_diffrn_radiation_monochromator graphite
_diffrn_radiation_source 'fine-focus sealed tube'
_diffrn_radiation_type MoK\a
_diffrn_radiation_wavelength 0.71073
_diffrn_reflns_av_R_equivalents 0.0456
_diffrn_reflns_av_sigmaI/netI 0.0364
_diffrn_reflns_limit_h_max 13
_diffrn_reflns_limit_h_min -13
_diffrn_reflns_limit_k_max 21
_diffrn_reflns_limit_k_min -21
_diffrn_reflns_limit_l_max 23
_diffrn_reflns_limit_l_min -23
_diffrn_reflns_number 33173
_diffrn_reflns_theta_full 27.48
_diffrn_reflns_theta_max 27.48
_diffrn_reflns_theta_min 3.12
_exptl_absorpt_coefficient_mu 1.131
_exptl_absorpt_correction_T_max 0.798
_exptl_absorpt_correction_T_min 0.798
_exptl_absorpt_correction_type multi-scan
_exptl_absorpt_process_details '(CrystalClear; Rigaku, 2005)'
_exptl_crystal_colour Colourless
_exptl_crystal_density_diffrn 1.462
_exptl_crystal_density_method 'not measured'
_exptl_crystal_description Prism
_exptl_crystal_F_000 1432
_exptl_crystal_size_max 0.2000
_exptl_crystal_size_mid 0.2000
_exptl_crystal_size_min 0.2000
_refine_diff_density_max 0.299
_refine_diff_density_min -0.529
_refine_ls_extinction_method none
_refine_ls_goodness_of_fit_ref 1.065
_refine_ls_hydrogen_treatment constr
_refine_ls_matrix_type full
_refine_ls_number_parameters 337
_refine_ls_number_reflns 7271
_refine_ls_number_restraints 0
_refine_ls_restrained_S_all 1.065
_refine_ls_R_factor_all 0.0368
_refine_ls_R_factor_gt 0.0326
_refine_ls_shift/su_max 0.006
_refine_ls_shift/su_mean 0.000
_refine_ls_structure_factor_coef Fsqd
_refine_ls_weighting_details 'calc w=1/[\s^2^(Fo^2^)+(0.0235P)^2^+1.6716P] where P=(Fo^2^+2Fc^2^)/3'
_refine_ls_weighting_scheme calc
_refine_ls_wR_factor_gt 0.0662
_refine_ls_wR_factor_ref 0.0677
_reflns_number_gt 6752
_reflns_number_total 7271
_reflns_threshold_expression >2sigma(I)
_cod_data_source_file jh2312.cif
_cod_data_source_block I
_cod_original_cell_volume 3172.2(11)
_cod_database_code 2231183
_cod_database_fobs_code 2231183

loop_
_symmetry_equiv_pos_as_xyz
'x, y, z'
'-x+1/2, -y, z+1/2'
'-x, y+1/2, -z+1/2'
'x+1/2, -y+1/2, -z'

loop_
_atom_site_type_symbol
_atom_site_label
_atom_site_fract_x
_atom_site_fract_y
_atom_site_fract_z
_atom_site_U_iso_or_equiv
_atom_site_adp_type
_atom_site_calc_flag
_atom_site_refinement_flags
_atom_site_occupancy
_atom_site_symmetry_multiplicity
Cd Cd1 0.612594(19) 0.264994(14) 1.010000(11) 0.03061(6) Uani d . 1 1
Cl Cl2 0.57453(8) 0.19719(5) 1.13969(4) 0.0422(2) Uani d . 1 1
Cl Cl3 0.59250(7) 0.12522(5) 0.93873(4) 0.03403(17) Uani d . 1 1
Cl Cl4 0.63550(8) 0.33959(5) 0.88122(5) 0.03973(19) Uani d . 1 1
Cl Cl5 0.86375(6) 0.22240(5) 1.00838(4) 0.04127(19) Uani d . 1 1
Cl Cl6 0.67019(9) 0.39688(6) 1.07986(6) 0.0501(2) Uani d . 1 1
N N2 0.3915(3) 0.19586(18) 0.83050(14) 0.0433(7) Uani d . 1 1
H H2A 0.3185 0.1765 0.8460 0.065 Uiso calc R 1 1
H H2B 0.3952 0.2491 0.8394 0.065 Uiso calc R 1 1
H H2C 0.4529 0.1708 0.8546 0.065 Uiso calc R 1 1
C C15 0.4047(3) 0.1812(2) 0.74953(17) 0.0328(7) Uani d . 1 1
N N3 0.8225(3) 0.19469(18) 0.83647(15) 0.0407(7) Uani d . 1 1
H H3A 0.8995 0.2148 0.8355 0.061 Uiso calc R 1 1
H H3B 0.8135 0.1631 0.8763 0.061 Uiso calc R 1 1
H H3C 0.7678 0.2354 0.8385 0.061 Uiso calc R 1 1
C C6 0.3959(3) 0.97807(18) 0.08418(17) 0.0336(7) Uani d . 1 1
C C10 0.3967(3) 0.24689(18) 0.70168(17) 0.0360(7) Uani d . 1 1
C C5 0.3917(3) 0.96051(19) 0.15963(16) 0.0346(7) Uani d . 1 1
N N1 0.3849(3) 1.06423(16) 0.06078(16) 0.0449(7) Uani d . 1 1
H H1A 0.3075 1.0816 0.0690 0.067 Uiso calc R 1 1
H H1B 0.4024 1.0684 0.0126 0.067 Uiso calc R 1 1
H H1C 0.4382 1.0945 0.0867 0.067 Uiso calc R 1 1
C C1 0.4063(3) 0.9183(2) 0.03014(17) 0.0360(7) Uani d . 1 1
C C16 0.3799(4) 0.3324(2) 0.7294(2) 0.0506(9) Uani d . 1 1
H H16A 0.3039 0.3360 0.7574 0.076 Uiso calc R 1 1
H H16B 0.3761 0.3691 0.6879 0.076 Uiso calc R 1 1
H H16C 0.4490 0.3469 0.7607 0.076 Uiso calc R 1 1
C C23 0.7664(3) 0.1862(2) 0.7048(2) 0.0393(8) Uani d . 1 1
C C27 0.7503(4) 0.2771(3) 0.7006(2) 0.0553(11) Uani d . 1 1
H H27A 0.6782 0.2929 0.7286 0.083 Uiso calc R 1 1
H H27B 0.7397 0.2931 0.6496 0.083 Uiso calc R 1 1
H H27C 0.8228 0.3034 0.7207 0.083 Uiso calc R 1 1
C C4 0.4004(3) 0.8788(2) 0.18055(18) 0.0382(7) Uani d . 1 1
H H4 0.3989 0.8657 0.2308 0.046 Uiso calc R 1 1
C C3 0.4112(3) 0.8174(2) 0.12931(19) 0.0378(8) Uani d . 1 1
C C14 0.4213(3) 0.1022(2) 0.72525(18) 0.0344(7) Uani d . 1 1
C C9 0.3765(4) 1.0260(2) 0.21723(19) 0.0460(9) Uani d . 1 1
H H9A 0.4447 1.0637 0.2137 0.069 Uiso calc R 1 1
H H9B 0.3757 1.0019 0.2658 0.069 Uiso calc R 1 1
H H9C 0.2995 1.0543 0.2090 0.069 Uiso calc R 1 1
C C11 0.4044(3) 0.2298(2) 0.62569(18) 0.0445(8) Uani d . 1 1
H H11 0.4005 0.2726 0.5920 0.053 Uiso calc R 1 1
C C7 0.4097(5) 0.9373(2) -0.05204(19) 0.0522(10) Uani d . 1 1
H H7A 0.4154 0.8875 -0.0798 0.078 Uiso calc R 1 1
H H7B 0.4809 0.9707 -0.0627 0.078 Uiso calc R 1 1
H H7C 0.3351 0.9658 -0.0658 0.078 Uiso calc R 1 1
C C2 0.4145(3) 0.8384(2) 0.05417(19) 0.0414(8) Uani d . 1 1
H H2 0.4225 0.7972 0.0190 0.050 Uiso calc R 1 1
C C21 0.8163(3) 0.0623(2) 0.7733(2) 0.0409(9) Uani d . 1 1
C C22 0.8005(3) 0.1463(2) 0.76894(19) 0.0344(7) Uani d . 1 1
C C19 0.7601(4) 0.0551(3) 0.6430(2) 0.0533(11) Uani d . 1 1
C C12 0.4174(3) 0.1513(2) 0.59900(18) 0.0447(9) Uani d . 1 1
C C13 0.4265(3) 0.0884(2) 0.64915(19) 0.0406(8) Uani d . 1 1
H H13 0.4363 0.0355 0.6317 0.049 Uiso calc R 1 1
C C20 0.7946(3) 0.0186(2) 0.7084(2) 0.0497(10) Uani d . 1 1
H H20 0.8038 -0.0376 0.7093 0.060 Uiso calc R 1 1
C C26 0.8547(4) 0.0203(3) 0.8438(2) 0.0601(12) Uani d . 1 1
H H26A 0.7911 0.0275 0.8808 0.090 Uiso calc R 1 1
H H26B 0.9315 0.0432 0.8614 0.090 Uiso calc R 1 1
H H26C 0.8661 -0.0368 0.8344 0.090 Uiso calc R 1 1
C C17 0.4321(4) 0.0315(2) 0.7783(2) 0.0498(10) Uani d . 1 1
H H17A 0.5117 0.0334 0.8026 0.075 Uiso calc R 1 1
H H17B 0.4246 -0.0186 0.7512 0.075 Uiso calc R 1 1
H H17C 0.3670 0.0348 0.8147 0.075 Uiso calc R 1 1
C C24 0.7476(3) 0.1390(3) 0.6415(2) 0.0498(10) Uani d . 1 1
H H24 0.7262 0.1645 0.5971 0.060 Uiso calc R 1 1
C C8 0.4193(4) 0.7297(2) 0.1520(2) 0.0523(9) Uani d . 1 1
H H8A 0.4091 0.7254 0.2048 0.078 Uiso calc R 1 1
H H8B 0.4992 0.7082 0.1380 0.078 Uiso calc R 1 1
H H8C 0.3548 0.6993 0.1276 0.078 Uiso calc R 1 1
C C25 0.7373(5) 0.0056(4) 0.5723(3) 0.0867(18) Uani d . 1 1
H H25A 0.7478 -0.0513 0.5829 0.130 Uiso calc R 1 1
H H25B 0.7957 0.0218 0.5347 0.130 Uiso calc R 1 1
H H25C 0.6540 0.0151 0.5549 0.130 Uiso calc R 1 1
C C18 0.4226(4) 0.1344(3) 0.5161(2) 0.0678(12) Uani d . 1 1
H H18A 0.5070 0.1392 0.4990 0.102 Uiso calc R 1 1
H H18B 0.3711 0.1729 0.4903 0.102 Uiso calc R 1 1
H H18C 0.3928 0.0803 0.5065 0.102 Uiso calc R 1 1

loop_
_atom_site_aniso_label
_atom_site_aniso_U_11
_atom_site_aniso_U_22
_atom_site_aniso_U_33
_atom_site_aniso_U_12
_atom_site_aniso_U_13
_atom_site_aniso_U_23
Cd1 0.02973(10) 0.03547(11) 0.02664(10) -0.00434(10) 0.00074(9) -0.00228(9)
Cl2 0.0450(5) 0.0514(5) 0.0302(4) 0.0034(4) 0.0016(3) 0.0044(4)
Cl3 0.0329(4) 0.0339(4) 0.0354(4) -0.0027(3) 0.0002(3) -0.0018(3)
Cl4 0.0413(5) 0.0397(4) 0.0381(4) -0.0007(4) 0.0021(4) 0.0066(3)
Cl5 0.0268(3) 0.0618(5) 0.0352(4) -0.0017(3) -0.0009(3) -0.0086(4)
Cl6 0.0518(5) 0.0427(5) 0.0559(6) -0.0007(4) -0.0048(4) -0.0157(4)
N2 0.0499(18) 0.0493(17) 0.0309(14) 0.0036(17) -0.0053(15) -0.0059(12)
C15 0.0273(17) 0.0417(18) 0.0293(16) -0.0013(15) -0.0032(14) -0.0004(13)
N3 0.0399(17) 0.0464(17) 0.0359(16) -0.0066(14) 0.0037(13) -0.0087(13)
C6 0.0281(16) 0.0309(16) 0.0418(18) -0.0012(15) 0.0027(15) 0.0076(13)
C10 0.0297(15) 0.039(2) 0.0395(16) -0.0038(16) -0.0022(13) 0.0020(13)
C5 0.0260(15) 0.0423(18) 0.0354(17) -0.0028(16) 0.0003(15) 0.0017(13)
N1 0.0512(17) 0.0363(15) 0.0472(16) -0.0002(16) 0.0082(17) 0.0031(12)
C1 0.0361(18) 0.0374(17) 0.0344(17) -0.0040(15) 0.0038(14) 0.0061(13)
C16 0.057(2) 0.039(2) 0.056(2) -0.001(2) -0.008(2) 0.0017(16)
C23 0.0343(19) 0.046(2) 0.038(2) -0.0010(16) 0.0051(15) -0.0101(17)
C27 0.067(3) 0.053(3) 0.046(2) 0.004(2) 0.0077(19) 0.000(2)
C4 0.0294(17) 0.0496(19) 0.0357(17) 0.0032(17) 0.0004(15) 0.0112(14)
C3 0.0311(18) 0.0413(18) 0.0409(18) -0.0002(15) 0.0032(15) 0.0119(15)
C14 0.0295(17) 0.0386(18) 0.0352(17) 0.0010(14) -0.0016(13) -0.0002(14)
C9 0.048(2) 0.051(2) 0.0391(19) 0.003(2) 0.0048(18) -0.0005(16)
C11 0.0442(19) 0.0531(19) 0.0362(17) -0.006(2) 0.0026(15) 0.0109(17)
C7 0.077(3) 0.041(2) 0.039(2) -0.002(2) 0.004(2) 0.0055(15)
C2 0.049(2) 0.0358(18) 0.0394(19) 0.0017(16) 0.0068(16) 0.0021(14)
C21 0.0284(18) 0.041(2) 0.053(2) -0.0032(16) 0.0099(16) -0.0100(17)
C22 0.0280(17) 0.0413(19) 0.0338(18) -0.0056(15) 0.0045(13) -0.0151(15)
C19 0.040(2) 0.063(3) 0.057(3) 0.0045(19) 0.0001(18) -0.031(2)
C12 0.040(2) 0.064(2) 0.0304(18) -0.0109(18) 0.0049(14) -0.0071(16)
C13 0.0375(19) 0.044(2) 0.040(2) -0.0009(16) 0.0019(15) -0.0092(16)
C20 0.036(2) 0.039(2) 0.075(3) -0.0036(17) 0.0062(19) -0.0208(19)
C26 0.060(3) 0.049(2) 0.071(3) 0.009(2) 0.005(2) 0.005(2)
C17 0.060(3) 0.044(2) 0.046(2) 0.006(2) -0.0082(18) -0.0009(17)
C24 0.042(2) 0.071(3) 0.037(2) 0.0054(19) -0.0033(16) -0.016(2)
C8 0.060(2) 0.0436(19) 0.053(2) 0.009(2) 0.0059(17) 0.0121(19)
C25 0.079(4) 0.101(4) 0.080(4) 0.014(3) -0.017(3) -0.060(3)
C18 0.071(3) 0.096(3) 0.036(2) -0.015(3) 0.008(2) -0.008(2)

loop_
_atom_type_symbol
_atom_type_description
_atom_type_scat_dispersion_real
_atom_type_scat_dispersion_imag
_atom_type_scat_source
C C 0.0033 0.0016 'International Tables Vol C Tables 4.2.6.8 and 6.1.1.4'
H H 0.0000 0.0000 'International Tables Vol C Tables 4.2.6.8 and 6.1.1.4'
N N 0.0061 0.0033 'International Tables Vol C Tables 4.2.6.8 and 6.1.1.4'
Cl Cl 0.1484 0.1585 'International Tables Vol C Tables 4.2.6.8 and 6.1.1.4'
Cd Cd -0.8075 1.2024 'International Tables Vol C Tables 4.2.6.8 and 6.1.1.4'

loop_
_geom_angle_atom_site_label_1
_geom_angle_atom_site_label_2
_geom_angle_atom_site_label_3
_geom_angle_site_symmetry_1
_geom_angle_site_symmetry_3
_geom_angle
Cl6 Cd1 Cl2 . . 87.73(3)
Cl6 Cd1 Cl4 . . 90.89(3)
Cl2 Cd1 Cl4 . . 175.69(3)
Cl6 Cd1 Cl3 . . 170.78(3)
Cl2 Cd1 Cl3 . . 92.88(3)
Cl4 Cd1 Cl3 . . 89.14(3)
Cl6 Cd1 Cl5 . 4_457 103.43(3)
Cl2 Cd1 Cl5 . 4_457 89.29(3)
Cl4 Cd1 Cl5 . 4_457 87.06(3)
Cl3 Cd1 Cl5 . 4_457 85.78(3)
Cl6 Cd1 Cl5 . . 89.11(3)
Cl2 Cd1 Cl5 . . 93.06(3)
Cl4 Cd1 Cl5 . . 91.00(3)
Cl3 Cd1 Cl5 . . 81.68(3)
Cl5 Cd1 Cl5 4_457 . 167.335(9)
Cd1 Cl5 Cd1 4_557 . 159.99(4)
C15 N2 H2A . . 109.5
C15 N2 H2B . . 109.5
H2A N2 H2B . . 109.5
C15 N2 H2C . . 109.5
H2A N2 H2C . . 109.5
H2B N2 H2C . . 109.5
C14 C15 C10 . . 123.0(3)
C14 C15 N2 . . 118.4(3)
C10 C15 N2 . . 118.6(3)
C22 N3 H3A . . 109.5
C22 N3 H3B . . 109.5
H3A N3 H3B . . 109.5
C22 N3 H3C . . 109.5
H3A N3 H3C . . 109.5
H3B N3 H3C . . 109.5
C1 C6 C5 . . 122.8(3)
C1 C6 N1 . . 118.9(3)
C5 C6 N1 . . 118.3(3)
C15 C10 C11 . . 116.6(3)
C15 C10 C16 . . 122.0(3)
C11 C10 C16 . . 121.3(3)
C6 C5 C4 . . 117.4(3)
C6 C5 C9 . . 121.9(3)
C4 C5 C9 . . 120.6(3)
C6 N1 H1A . . 109.5
C6 N1 H1B . . 109.5
H1A N1 H1B . . 109.5
C6 N1 H1C . . 109.5
H1A N1 H1C . . 109.5
H1B N1 H1C . . 109.5
C2 C1 C6 . . 117.2(3)
C2 C1 C7 . . 120.0(3)
C6 C1 C7 . . 122.8(3)
C10 C16 H16A . . 109.5
C10 C16 H16B . . 109.5
H16A C16 H16B . . 109.5
C10 C16 H16C . . 109.5
H16A C16 H16C . . 109.5
H16B C16 H16C . . 109.5
C22 C23 C24 . . 117.4(4)
C22 C23 C27 . . 123.1(3)
C24 C23 C27 . . 119.6(4)
C23 C27 H27A . . 109.5
C23 C27 H27B . . 109.5
H27A C27 H27B . . 109.5
C23 C27 H27C . . 109.5
H27A C27 H27C . . 109.5
H27B C27 H27C . . 109.5
C3 C4 C5 . . 122.1(3)
C3 C4 H4 . . 118.9
C5 C4 H4 . . 118.9
C4 C3 C2 . . 118.1(3)
C4 C3 C8 . . 121.9(3)
C2 C3 C8 . . 120.0(3)
C15 C14 C13 . . 118.1(3)
C15 C14 C17 . . 122.2(3)
C13 C14 C17 . . 119.7(3)
C5 C9 H9A . . 109.5
C5 C9 H9B . . 109.5
H9A C9 H9B . . 109.5
C5 C9 H9C . . 109.5
H9A C9 H9C . . 109.5
H9B C9 H9C . . 109.5
C12 C11 C10 . . 122.2(3)
C12 C11 H11 . . 118.9
C10 C11 H11 . . 118.9
C1 C7 H7A . . 109.5
C1 C7 H7B . . 109.5
H7A C7 H7B . . 109.5
C1 C7 H7C . . 109.5
H7A C7 H7C . . 109.5
H7B C7 H7C . . 109.5
C1 C2 C3 . . 122.4(3)
C1 C2 H2 . . 118.8
C3 C2 H2 . . 118.8
C20 C21 C22 . . 116.4(4)
C20 C21 C26 . . 121.2(3)
C22 C21 C26 . . 122.4(3)
C23 C22 C21 . . 123.4(3)
C23 C22 N3 . . 118.6(3)
C21 C22 N3 . . 118.0(3)
C20 C19 C24 . . 118.6(4)
C20 C19 C25 . . 121.6(4)
C24 C19 C25 . . 119.8(5)
C13 C12 C11 . . 118.7(3)
C13 C12 C18 . . 120.3(4)
C11 C12 C18 . . 121.0(4)
C12 C13 C14 . . 121.4(3)
C12 C13 H13 . . 119.3
C14 C13 H13 . . 119.3
C19 C20 C21 . . 122.7(4)
C19 C20 H20 . . 118.7
C21 C20 H20 . . 118.7
C21 C26 H26A . . 109.5
C21 C26 H26B . . 109.5
H26A C26 H26B . . 109.5
C21 C26 H26C . . 109.5
H26A C26 H26C . . 109.5
H26B C26 H26C . . 109.5
C14 C17 H17A . . 109.5
C14 C17 H17B . . 109.5
H17A C17 H17B . . 109.5
C14 C17 H17C . . 109.5
H17A C17 H17C . . 109.5
H17B C17 H17C . . 109.5
C19 C24 C23 . . 121.5(4)
C19 C24 H24 . . 119.2
C23 C24 H24 . . 119.2
C3 C8 H8A . . 109.5
C3 C8 H8B . . 109.5
H8A C8 H8B . . 109.5
C3 C8 H8C . . 109.5
H8A C8 H8C . . 109.5
H8B C8 H8C . . 109.5
C19 C25 H25A . . 109.5
C19 C25 H25B . . 109.5
H25A C25 H25B . . 109.5
C19 C25 H25C . . 109.5
H25A C25 H25C . . 109.5
H25B C25 H25C . . 109.5
C12 C18 H18A . . 109.5
C12 C18 H18B . . 109.5
H18A C18 H18B . . 109.5
C12 C18 H18C . . 109.5
H18A C18 H18C . . 109.5
H18B C18 H18C . . 109.5

loop_
_geom_bond_atom_site_label_1
_geom_bond_atom_site_label_2
_geom_bond_site_symmetry_2
_geom_bond_distance
Cd1 Cl6 . 2.5803(10)
Cd1 Cl2 . 2.6182(9)
Cd1 Cl4 . 2.6331(10)
Cd1 Cl3 . 2.6393(9)
Cd1 Cl5 4_457 2.6981(9)
Cd1 Cl5 . 2.7841(9)
Cl5 Cd1 4_557 2.6981(9)
N2 C15 . 1.484(4)
N2 H2A . 0.8900
N2 H2B . 0.8900
N2 H2C . 0.8900
C15 C14 . 1.380(5)
C15 C10 . 1.384(4)
N3 C22 . 1.471(4)
N3 H3A . 0.8900
N3 H3B . 0.8900
N3 H3C . 0.8900
C6 C1 . 1.387(4)
C6 C5 . 1.389(4)
C6 N1 . 1.482(4)
C10 C11 . 1.398(4)
C10 C16 . 1.502(5)
C5 C4 . 1.397(4)
C5 C9 . 1.503(5)
N1 H1A . 0.8900
N1 H1B . 0.8900
N1 H1C . 0.8900
C1 C2 . 1.385(4)
C1 C7 . 1.512(4)
C16 H16A . 0.9600
C16 H16B . 0.9600
C16 H16C . 0.9600
C23 C22 . 1.376(5)
C23 C24 . 1.393(5)
C23 C27 . 1.506(5)
C27 H27A . 0.9600
C27 H27B . 0.9600
C27 H27C . 0.9600
C4 C3 . 1.372(5)
C4 H4 . 0.9300
C3 C2 . 1.396(4)
C3 C8 . 1.500(5)
C14 C13 . 1.389(5)
C14 C17 . 1.508(5)
C9 H9A . 0.9600
C9 H9B . 0.9600
C9 H9C . 0.9600
C11 C12 . 1.383(5)
C11 H11 . 0.9300
C7 H7A . 0.9600
C7 H7B . 0.9600
C7 H7C . 0.9600
C2 H2 . 0.9300
C21 C20 . 1.391(5)
C21 C22 . 1.393(5)
C21 C26 . 1.503(5)
C19 C20 . 1.370(6)
C19 C24 . 1.386(6)
C19 C25 . 1.530(5)
C12 C13 . 1.375(5)
C12 C18 . 1.519(5)
C13 H13 . 0.9300
C20 H20 . 0.9300
C26 H26A . 0.9600
C26 H26B . 0.9600
C26 H26C . 0.9600
C17 H17A . 0.9600
C17 H17B . 0.9600
C17 H17C . 0.9600
C24 H24 . 0.9300
C8 H8A . 0.9600
C8 H8B . 0.9600
C8 H8C . 0.9600
C25 H25A . 0.9600
C25 H25B . 0.9600
C25 H25C . 0.9600
C18 H18A . 0.9600
C18 H18B . 0.9600
C18 H18C . 0.9600

loop_
_geom_hbond_atom_site_label_D
_geom_hbond_atom_site_label_H
_geom_hbond_atom_site_label_A
_geom_hbond_site_symmetry_A
_geom_hbond_distance_DH
_geom_hbond_distance_HA
_geom_hbond_distance_DA
_geom_hbond_angle_DHA
N2 H2C Cl3 . 0.89 2.26 3.129(3) 166.4
N3 H3B Cl3 . 0.89 2.70 3.283(3) 124.4
N3 H3B Cl5 . 0.89 2.62 3.158(3) 119.4
N2 H2A Cl6 4_457 0.89 2.40 3.250(3) 159.5
N3 H3A Cl2 4_557 0.89 2.41 3.264(3) 160.4
N1 H1A Cl4 4_466 0.89 2.43 3.278(3) 160.3
N1 H1B Cl3 1_564 0.89 2.61 3.285(3) 133.6
N1 H1C Cl2 1_564 0.89 2.43 3.306(3) 168.8
